data_4062500
_journal_name_full Organometallics
_journal_paper_doi 10.1021/om030408f
_journal_year 2004
_chemical_formula_sum 'C21 H13 F14 Hg N3'
_chemical_formula_weight 773.93
_space_group_IT_number 43
_symmetry_cell_setting orthorhombic
_symmetry_space_group_name_Hall 'F 2 -2d'
_symmetry_space_group_name_H-M 'F d d 2'
_cell_angle_alpha 90.00
_cell_angle_beta 90.00
_cell_angle_gamma 90.00
_cell_formula_units_Z 8
_cell_length_a 17.814(4)
_cell_length_b 20.590(4)
_cell_length_c 13.184(3)
_cell_measurement_temperature 173(2)
_cell_volume 4835.7(17)
_diffrn_ambient_temperature 173(2)
_exptl_crystal_density_diffrn 2.126
_cod_depositor_comments
;
The following automatic conversions were performed:
'_symmetry_cell_setting' value 'Orthorhombic' changed to 'orthorhombic'
according to '/home/saulius/struct/CIF-dictionaries/cif_core.dic'
dictionary named 'cif_core.dic' version 2.4.1 from 2010-06-29.

Automatic conversion script
Id: cif_fix_enum 1527 2010-12-29 10:47:43Z saulius 
;
_cod_database_code 4062500

loop_
_symmetry_equiv_pos_as_xyz
'x, y, z'
'-x, -y, z'
'x+1/4, -y+1/4, z+1/4'
'-x+1/4, y+1/4, z+1/4'
'x, y+1/2, z+1/2'
'-x, -y+1/2, z+1/2'
'x+1/4, -y+3/4, z+3/4'
'-x+1/4, y+3/4, z+3/4'
'x+1/2, y, z+1/2'
'-x+1/2, -y, z+1/2'
'x+3/4, -y+1/4, z+3/4'
'-x+3/4, y+1/4, z+3/4'
'x+1/2, y+1/2, z'
'-x+1/2, -y+1/2, z'
'x+3/4, -y+3/4, z+1/4'
'-x+3/4, y+3/4, z+1/4'

loop_
_atom_site_label
_atom_site_type_symbol
_atom_site_fract_x
_atom_site_fract_y
_atom_site_fract_z
_atom_site_U_iso_or_equiv
_atom_site_adp_type
_atom_site_occupancy
_atom_site_symmetry_multiplicity
_atom_site_calc_flag
_atom_site_refinement_flags
_atom_site_disorder_assembly
_atom_site_disorder_group
Hg1 Hg 0.2500 0.2500 0.04678(6) 0.02588(9) Uani 1 2 d S . .
C1 C 0.2500 0.2500 -0.1071(12) 0.033(4) Uani 1 2 d S . .
H1A H 0.3014 0.2562 -0.1319 0.050 Uiso 0.50 1 calc PR . .
H1B H 0.2181 0.2854 -0.1319 0.050 Uiso 0.50 1 calc PR . .
H1C H 0.2306 0.2084 -0.1319 0.050 Uiso 0.50 1 calc PR . .
N1 N 0.2500 0.2500 0.2112(11) 0.030(3) Uani 1 2 d S . .
C2 C 0.3183(4) 0.2428(3) 0.2573(5) 0.0278(12) Uani 1 1 d . . .
C3 C 0.3354(3) 0.2891(3) 0.3455(4) 0.0282(12) Uani 1 1 d . . .
F1 F 0.3727(3) 0.25901(18) 0.4203(3) 0.0443(10) Uani 1 1 d . . .
F2 F 0.2724(2) 0.31516(19) 0.3854(3) 0.0377(8) Uani 1 1 d . . .
C4 C 0.3852(3) 0.3469(3) 0.3092(5) 0.0298(12) Uani 1 1 d . . .
F3 F 0.3620(2) 0.36666(19) 0.2175(3) 0.0396(9) Uani 1 1 d . . .
F4 F 0.45645(19) 0.32722(18) 0.3005(4) 0.0427(8) Uani 1 1 d . . .
C5 C 0.3848(4) 0.4069(3) 0.3796(5) 0.0364(14) Uani 1 1 d . . .
F5 F 0.3942(3) 0.3891(2) 0.4751(3) 0.0593(13) Uani 1 1 d . . .
F6 F 0.3207(2) 0.4390(2) 0.3705(4) 0.0552(12) Uani 1 1 d . . .
F7 F 0.4405(2) 0.44674(19) 0.3538(3) 0.0481(10) Uani 1 1 d . . .
N2 N 0.3753(3) 0.2102(2) 0.2292(4) 0.0303(11) Uani 1 1 d . . .
C6 C 0.3686(3) 0.1680(3) 0.1451(5) 0.0300(12) Uani 1 1 d . . .
C7 C 0.3182(4) 0.1165(3) 0.1440(6) 0.0363(14) Uani 1 1 d . . .
H7A H 0.2883 0.1076 0.2021 0.044 Uiso 1 1 calc R . .
C8 C 0.3117(3) 0.0782(3) 0.0577(7) 0.0413(16) Uani 1 1 d . . .
H8A H 0.2770 0.0431 0.0568 0.050 Uiso 1 1 calc R . .
C9 C 0.3552(4) 0.0907(4) -0.0269(6) 0.0459(18) Uani 1 1 d . . .
H9A H 0.3497 0.0649 -0.0862 0.055 Uiso 1 1 calc R . .
C10 C 0.4063(4) 0.1405(4) -0.0247(6) 0.0440(17) Uani 1 1 d . . .
H10A H 0.4368 0.1486 -0.0824 0.053 Uiso 1 1 calc R . .
C11 C 0.4140(3) 0.1792(3) 0.0612(6) 0.0364(14) Uani 1 1 d . . .
H11A H 0.4501 0.2131 0.0624 0.044 Uiso 1 1 calc R . .

loop_
_atom_site_aniso_label
_atom_site_aniso_U_11
_atom_site_aniso_U_22
_atom_site_aniso_U_33
_atom_site_aniso_U_23
_atom_site_aniso_U_13
_atom_site_aniso_U_12
Hg1 0.02537(12) 0.02944(13) 0.02282(12) 0.000 0.000 0.00184(18)
C1 0.031(8) 0.053(10) 0.017(6) 0.000 0.000 0.004(4)
N1 0.041(7) 0.028(6) 0.022(6) 0.000 0.000 0.002(3)
C2 0.031(3) 0.025(3) 0.028(3) 0.004(2) -0.002(2) -0.001(2)
C3 0.033(3) 0.028(3) 0.024(3) -0.001(2) -0.003(2) -0.002(2)
F1 0.067(3) 0.033(2) 0.033(2) 0.0056(15) -0.0167(19) -0.0027(17)
F2 0.0385(18) 0.038(2) 0.036(2) -0.0118(16) 0.0090(16) -0.0071(16)
C4 0.030(3) 0.029(3) 0.030(3) 0.001(3) -0.005(3) -0.003(2)
F3 0.051(2) 0.038(2) 0.029(2) 0.0075(16) -0.0086(17) -0.0119(18)
F4 0.0302(18) 0.0414(19) 0.057(2) -0.011(2) -0.002(2) -0.0014(14)
C5 0.041(3) 0.036(3) 0.032(3) -0.002(3) 0.000(3) -0.009(3)
F5 0.094(4) 0.053(3) 0.031(2) -0.009(2) -0.007(2) -0.019(3)
F6 0.050(2) 0.037(2) 0.079(3) -0.013(2) 0.003(2) 0.0060(18)
F7 0.055(2) 0.038(2) 0.052(2) -0.0051(18) -0.002(2) -0.0166(19)
N2 0.028(2) 0.028(2) 0.035(3) 0.000(2) -0.006(2) 0.002(2)
C6 0.024(3) 0.030(3) 0.036(3) -0.004(2) -0.005(2) 0.007(2)
C7 0.032(3) 0.028(3) 0.049(4) -0.003(3) 0.005(3) -0.001(2)
C8 0.035(3) 0.030(3) 0.059(4) -0.013(3) -0.006(3) -0.001(2)
C9 0.052(4) 0.038(4) 0.048(4) -0.018(3) -0.007(3) 0.012(3)
C10 0.036(3) 0.054(4) 0.042(4) -0.005(3) 0.009(3) 0.006(3)
C11 0.023(3) 0.039(3) 0.047(4) -0.003(3) 0.005(3) -0.003(2)

loop_
_geom_bond_atom_site_label_1
_geom_bond_atom_site_label_2
_geom_bond_distance
_geom_bond_site_symmetry_2
_geom_bond_publ_flag
Hg1 C1 2.029(17) . ?
Hg1 N1 2.168(14) . ?
C1 H1A 0.9800 . ?
C1 H1B 0.9800 . ?
C1 H1C 0.9800 . ?
N1 C2 1.368(9) . ?
N1 C2 1.368(9) 14 ?
C2 N2 1.272(8) . ?
C2 C3 1.534(8) . ?
C3 F1 1.340(7) . ?
C3 F2 1.351(7) . ?
C3 C4 1.560(8) . ?
C4 F4 1.337(7) . ?
C4 F3 1.340(7) . ?
C4 C5 1.544(9) . ?
C5 F5 1.322(8) . ?
C5 F6 1.325(8) . ?
C5 F7 1.332(7) . ?
N2 C6 1.414(8) . ?
C6 C11 1.389(10) . ?
C6 C7 1.389(8) . ?
C7 C8 1.391(10) . ?
C7 H7A 0.9500 . ?
C8 C9 1.382(11) . ?
C8 H8A 0.9500 . ?
C9 C10 1.372(11) . ?
C9 H9A 0.9500 . ?
C10 C11 1.391(10) . ?
C10 H10A 0.9500 . ?
C11 H11A 0.9500 . ?
